data_7711029
loop_
_publ_author_name
'Ruiz, Javier'
'Mateo, Mar\'ia A.'

_publ_section_title
;
 First synthesis of an isocyanide-functionalized imidazolium salt and
 transition metal complexes thereof
;
_journal_name_full 'Dalton Transactions'
_journal_paper_doi 10.1039/D2DT02119F
_journal_year 2022
_chemical_formula_moiety 'C44 H40 Cu N12, 5(F6 P)'
_chemical_formula_sum 'C44 H40 Cu F30 N12 P5'
_chemical_formula_weight 1525.27
_chemical_name_common MAM610
_space_group_crystal_system orthorhombic
_space_group_IT_number 56
_space_group_name_Hall '-P 2ab 2ac'
_space_group_name_H-M_alt 'P c c n'
_atom_sites_solution_hydrogens geom
_atom_sites_solution_primary dual
_atom_sites_solution_secondary difmap
_audit_update_record
;
2022-06-14 deposited with the CCDC.	2022-08-18 downloaded from the CCDC.
;
_cell_angle_alpha 90
_cell_angle_beta 90
_cell_angle_gamma 90
_cell_formula_units_Z 4
_cell_length_a 17.3914(10)
_cell_length_b 29.6294(16)
_cell_length_c 11.5114(6)
_cell_measurement_reflns_used 9349
_cell_measurement_temperature 100.(2)
_cell_measurement_theta_max 29.6511
_cell_measurement_theta_min 2.2302
_cell_volume 5931.8(6)
_computing_cell_refinement 'SAINT V8.40B (Bruker AXS LLC, 2019)'
_computing_data_collection 'Bruker APEX4 software'
_computing_data_reduction 'SAINT V8.40B (Bruker AXS LLC, 2019)'
_computing_molecular_graphics 'ORTEP 2014.1 (Farrugia, 2012)'
_computing_publication_material 'IUCr Journals printCIF'
_computing_structure_refinement 'SHELXL-2019/1 (Sheldrick, 2019)'
_computing_structure_solution 'SHELXT 2018/2 (Sheldrick, 2015)'
_diffrn_ambient_temperature 100.(2)
_diffrn_detector_area_resol_mean 7.3910
_diffrn_measured_fraction_theta_full 0.999
_diffrn_measured_fraction_theta_max 0.999
_diffrn_measurement_device '\k--geometry diffractometer'
_diffrn_measurement_device_type 'Bruker D8 VENTURE PHOTON-III C14'
_diffrn_measurement_method '\f or \w oscillation scans'
_diffrn_radiation_monochromator 'multilayer mirror'
_diffrn_radiation_type 'Mo K\a'
_diffrn_radiation_wavelength 0.71073
_diffrn_reflns_av_R_equivalents 0.0674
_diffrn_reflns_av_unetI/netI 0.0214
_diffrn_reflns_limit_h_max 25
_diffrn_reflns_limit_h_min -25
_diffrn_reflns_limit_k_max 43
_diffrn_reflns_limit_k_min -43
_diffrn_reflns_limit_l_max 16
_diffrn_reflns_limit_l_min -16
_diffrn_reflns_number 271017
_diffrn_reflns_theta_full 25.24
_diffrn_reflns_theta_max 31.54
_diffrn_reflns_theta_min 2.23
_diffrn_source 'microfocus sealed tube'
_diffrn_source_type 'Incoatec I\mS 3.0'
_diffrn_source_voltage 50
_exptl_absorpt_coefficient_mu 0.643
_exptl_absorpt_correction_T_max 0.96
_exptl_absorpt_correction_T_min 0.92
_exptl_absorpt_correction_type multi-scan
_exptl_absorpt_process_details
;
SADABS-2016/2 - Bruker AXS area detector scaling and absorption correction
;
_exptl_crystal_colour 'clear orange'
_exptl_crystal_density_diffrn 1.708
_exptl_crystal_density_method 'not measured'
_exptl_crystal_description prism
_exptl_crystal_F_000 3048
_exptl_crystal_size_max 0.178
_exptl_crystal_size_mid 0.072
_exptl_crystal_size_min 0.070
_refine_diff_density_max 0.647
_refine_diff_density_min -1.042
_refine_ls_extinction_method none
_refine_ls_goodness_of_fit_ref 1.123
_refine_ls_hydrogen_treatment constr
_refine_ls_matrix_type full
_refine_ls_number_parameters 446
_refine_ls_number_reflns 9917
_refine_ls_number_restraints 138
_refine_ls_restrained_S_all 1.133
_refine_ls_R_factor_all 0.0655
_refine_ls_R_factor_gt 0.0538
_refine_ls_shift/su_max 0.001
_refine_ls_shift/su_mean 0.000
_refine_ls_structure_factor_coef Fsqd
_refine_ls_weighting_details 'w=1/[\s^2^(Fo^2^)+(0.0486P)^2^+7.3088P] where P=(Fo^2^+2Fc^2^)/3'
_refine_ls_weighting_scheme calc
_refine_ls_wR_factor_gt 0.1208
_refine_ls_wR_factor_ref 0.1261
_reflns_Friedel_coverage 0.000
_reflns_number_gt 8435
_reflns_number_total 9917
_reflns_threshold_expression 'I > 2\s(I)'
_cod_data_source_file d2dt02119f2.cif
_cod_data_source_block 21RPA003
_cod_depositor_comments
;
The following automatic conversions were performed:

data item '_exptl_absorpt_correction_type' value 'Multi-Scan' was
changed to 'multi-scan' in accordance with the
/home/data/users/saulius/crontab/automatic-downloads/rss-feeds/RSC/lib/dictionaries/cif_core.dic
dictionary named 'cif_core.dic' version 2.4.2 last updated on
2011-04-26.

Automatic conversion script
Id: cif_fix_values 7556 2019-12-06 15:28:31Z antanas 
;
_cod_database_code 7711029

loop_
_space_group_symop_operation_xyz
'x, y, z'
'x+1/2, -y, -z+1/2'
'-x, y+1/2, -z+1/2'
'-x+1/2, -y+1/2, z'
'-x, -y, -z'
'-x-1/2, y, z-1/2'
'x, -y-1/2, z-1/2'
'x-1/2, y-1/2, -z'

loop_
_atom_site_type_symbol
_atom_site_label
_atom_site_fract_x
_atom_site_fract_y
_atom_site_fract_z
_atom_site_U_iso_or_equiv
_atom_site_adp_type
_atom_site_calc_flag
_atom_site_refinement_flags_adp
_atom_site_refinement_flags_occupancy
_atom_site_refinement_flags_posn
_atom_site_occupancy
_atom_site_disorder_assembly
_atom_site_disorder_group
Cu Cu1 0.250000 0.250000 0.69727(3) 0.01545(7) Uani d T P S 1.000000 . .
C C1 0.22853(11) 0.30222(7) 0.59914(18) 0.0202(3) Uani d . . . 1.000000 . .
N N2 0.21249(10) 0.33199(6) 0.53895(15) 0.0206(3) Uani d . . . 1.000000 . .
N N1 0.12892(9) 0.46493(5) 0.22195(14) 0.0170(3) Uani d . . . 1.000000 . .
C C2 0.14992(11) 0.46523(6) 0.11019(17) 0.0194(3) Uani d . . . 1.000000 . .
H H2 0.182409 0.443635 0.073949 0.023000 Uiso calc U . R 1.000000 . .
N N3 0.11824(10) 0.50036(5) 0.05831(15) 0.0213(3) Uani d . . . 1.000000 . .
C C4 0.07497(14) 0.52361(7) 0.1390(2) 0.0284(4) Uani d . . . 1.000000 . .
H H4 0.045738 0.550143 0.124950 0.034000 Uiso calc U . R 1.000000 . .
C C5 0.08170(14) 0.50181(7) 0.2414(2) 0.0267(4) Uani d . . . 1.000000 . .
H H5 0.058531 0.510150 0.312992 0.032000 Uiso calc U . R 1.000000 . .
C C6 0.12878(15) 0.51249(8) -0.06441(19) 0.0288(4) Uani d . . . 1.000000 . .
H H6A 0.134679 0.484971 -0.110786 0.043000 Uiso calc U . R 1.000000 . .
H H6B 0.174891 0.531233 -0.072609 0.043000 Uiso calc U . R 1.000000 . .
H H6C 0.083800 0.529360 -0.091693 0.043000 Uiso calc U . R 1.000000 . .
C C11 0.19253(11) 0.36654(6) 0.46155(17) 0.0185(3) Uani d . . . 1.000000 . .
C C12 0.24235(11) 0.37668(7) 0.37072(18) 0.0213(4) Uani d . . . 1.000000 . .
H H12 0.289579 0.360901 0.362379 0.026000 Uiso calc U . R 1.000000 . .
C C13 0.22200(11) 0.41014(7) 0.29271(17) 0.0208(4) Uani d . . . 1.000000 . .
H H13 0.255874 0.418451 0.231609 0.025000 Uiso calc U . R 1.000000 . .
C C14 0.15109(11) 0.43144(6) 0.30514(16) 0.0171(3) Uani d . . . 1.000000 . .
C C15 0.10155(11) 0.42129(6) 0.39550(18) 0.0207(4) Uani d . . . 1.000000 . .
H H15 0.053570 0.436385 0.402420 0.025000 Uiso calc U . R 1.000000 . .
C C16 0.12305(12) 0.38868(7) 0.47601(18) 0.0215(4) Uani d . . . 1.000000 . .
H H16 0.090604 0.381681 0.539918 0.026000 Uiso calc U . R 1.000000 . .
C C21 0.33952(12) 0.26224(6) 0.79394(18) 0.0210(4) Uani d . . . 1.000000 . .
N N22 0.39220(10) 0.27215(6) 0.84832(16) 0.0210(3) Uani d . . . 1.000000 . .
N N21 0.63851(10) 0.34471(6) 1.09159(16) 0.0217(3) Uani d . . . 1.000000 . .
C C22 0.71134(12) 0.34017(7) 1.0573(2) 0.0248(4) Uani d . . . 1.000000 . .
H H22 0.728315 0.322944 0.992555 0.030000 Uiso calc U . R 1.000000 . .
N N23 0.75586(10) 0.36346(6) 1.12768(17) 0.0253(3) Uani d . . . 1.000000 . .
C C24 0.71087(14) 0.38387(9) 1.2098(2) 0.0331(5) Uani d . . . 1.000000 . .
H H24 0.728188 0.402763 1.271137 0.040000 Uiso calc U . R 1.000000 . .
C C25 0.63707(14) 0.37217(9) 1.1875(2) 0.0336(5) Uani d . . . 1.000000 . .
H H25 0.592862 0.381220 1.229991 0.040000 Uiso calc U . R 1.000000 . .
C C26 0.83990(13) 0.36373(10) 1.1211(2) 0.0377(6) Uani d . . . 1.000000 . .
H H26A 0.855886 0.365042 1.039514 0.057000 Uiso calc U . R 1.000000 . .
H H26B 0.860186 0.336170 1.156826 0.057000 Uiso calc U . R 1.000000 . .
H H26C 0.859895 0.390137 1.162470 0.057000 Uiso calc U . R 1.000000 . .
C C31 0.45517(11) 0.28880(6) 0.91072(18) 0.0196(3) Uani d . . . 1.000000 . .
C C32 0.50375(12) 0.31863(8) 0.85414(19) 0.0248(4) Uani d . . . 1.000000 . .
H H32 0.495802 0.325992 0.774716 0.030000 Uiso calc U . R 1.000000 . .
C C33 0.56413(12) 0.33749(8) 0.91572(19) 0.0254(4) Uani d . . . 1.000000 . .
H H33 0.598041 0.358315 0.879478 0.030000 Uiso calc U . R 1.000000 . .
C C34 0.57426(11) 0.32553(7) 1.03087(18) 0.0205(4) Uani d . . . 1.000000 . .
C C35 0.52589(12) 0.29542(7) 1.08748(19) 0.0248(4) Uani d . . . 1.000000 . .
H H35 0.534175 0.287852 1.166696 0.030000 Uiso calc U . R 1.000000 . .
C C36 0.46519(12) 0.27660(7) 1.02601(19) 0.0237(4) Uani d . . . 1.000000 . .
H H36 0.431213 0.255792 1.062165 0.028000 Uiso calc U . R 1.000000 . .
P P1 0.45503(3) 0.36590(2) 0.49012(5) 0.02152(11) Uani d . . . 1.000000 . .
F F1 0.41824(9) 0.32868(5) 0.40681(14) 0.0360(3) Uani d . . . 1.000000 . .
F F2 0.41708(8) 0.40511(5) 0.41240(13) 0.0332(3) Uani d . . . 1.000000 . .
F F3 0.49116(8) 0.40389(5) 0.57349(13) 0.0336(3) Uani d . . . 1.000000 . .
F F4 0.49334(8) 0.32754(5) 0.56826(12) 0.0312(3) Uani d . . . 1.000000 . .
F F5 0.37927(8) 0.36508(5) 0.56926(13) 0.0335(3) Uani d . . . 1.000000 . .
F F6 0.53062(8) 0.36800(5) 0.41052(13) 0.0358(3) Uani d . . . 1.000000 . .
P P11 0.64598(3) 0.47304(2) 0.90025(5) 0.02382(11) Uani d . . . 1.000000 . .
F F11 0.69219(10) 0.42842(5) 0.93450(13) 0.0417(4) Uani d . . . 1.000000 . .
F F12 0.59899(9) 0.44479(5) 0.80469(12) 0.0375(3) Uani d . . . 1.000000 . .
F F13 0.60023(11) 0.51724(6) 0.86330(17) 0.0555(5) Uani d . . . 1.000000 . .
F F14 0.69315(9) 0.50081(5) 0.99560(14) 0.0384(4) Uani d . . . 1.000000 . .
F F15 0.58169(10) 0.46152(8) 0.99416(14) 0.0588(6) Uani d . . . 1.000000 . .
F F16 0.71042(9) 0.48429(6) 0.80488(13) 0.0374(3) Uani d . . . 1.000000 . .
P P31 0.750000 0.250000 0.30919(8) 0.0360(2) Uani d TU P S 1.000000 . .
F F31 0.6873(4) 0.2623(3) 0.4015(8) 0.103(2) Uani d U P . 0.757(15) A 1
F F32 0.7144(3) 0.19990(11) 0.3099(4) 0.0479(10) Uani d U P . 0.757(15) A 1
F F33 0.8174(4) 0.2371(2) 0.2220(7) 0.101(2) Uani d U P . 0.757(15) A 1
F F31B 0.7842(12) 0.2444(5) 0.1892(12) 0.067(4) Uani d U P . 0.243(15) A 2
F F32B 0.7513(16) 0.1977(4) 0.3139(13) 0.072(4) Uani d U P . 0.243(15) A 2
F F33B 0.7028(11) 0.2579(4) 0.4266(11) 0.050(3) Uani d U P . 0.243(15) A 2

loop_
_atom_site_aniso_label
_atom_site_aniso_U_11
_atom_site_aniso_U_22
_atom_site_aniso_U_33
_atom_site_aniso_U_12
_atom_site_aniso_U_13
_atom_site_aniso_U_23
Cu1 0.01568(14) 0.01376(13) 0.01693(14) 0.00011(11) 0.000000 0.000000
C1 0.0195(8) 0.0191(8) 0.0222(9) -0.0025(7) -0.0015(7) 0.0016(7)
N2 0.0213(8) 0.0181(7) 0.0224(8) -0.0030(6) -0.0034(6) 0.0017(6)
N1 0.0200(7) 0.0118(6) 0.0192(7) 0.0003(5) -0.0046(6) 0.0005(5)
C2 0.0213(8) 0.0168(8) 0.0201(9) 0.0005(6) -0.0037(7) 0.0014(7)
N3 0.0255(8) 0.0171(7) 0.0213(8) 0.0001(6) -0.0053(6) 0.0018(6)
C4 0.0382(12) 0.0196(9) 0.0273(10) 0.0105(8) -0.0045(9) 0.0010(8)
C5 0.0351(11) 0.0204(9) 0.0245(10) 0.0118(8) -0.0021(8) -0.0008(7)
C6 0.0379(12) 0.0255(10) 0.0231(10) 0.0011(9) -0.0051(9) 0.0065(8)
C11 0.0201(8) 0.0151(8) 0.0203(8) -0.0022(6) -0.0056(7) 0.0026(6)
C12 0.0179(8) 0.0215(8) 0.0244(9) 0.0027(7) -0.0034(7) 0.0031(7)
C13 0.0191(8) 0.0223(9) 0.0209(9) 0.0009(7) -0.0001(7) 0.0037(7)
C14 0.0201(8) 0.0126(7) 0.0187(8) -0.0009(6) -0.0039(7) -0.0002(6)
C15 0.0190(8) 0.0175(8) 0.0256(9) 0.0012(6) -0.0007(7) 0.0013(7)
C16 0.0216(9) 0.0194(8) 0.0236(9) -0.0024(7) 0.0008(7) 0.0033(7)
C21 0.0222(9) 0.0169(8) 0.0239(9) 0.0020(7) -0.0014(7) -0.0020(7)
N22 0.0190(7) 0.0174(7) 0.0265(8) 0.0017(6) -0.0018(6) -0.0037(6)
N21 0.0185(7) 0.0214(8) 0.0251(8) -0.0027(6) -0.0002(6) -0.0041(6)
C22 0.0197(9) 0.0267(10) 0.0279(10) -0.0026(7) 0.0015(8) -0.0040(8)
N23 0.0205(8) 0.0262(8) 0.0291(9) -0.0054(7) -0.0022(7) 0.0017(7)
C24 0.0291(11) 0.0376(12) 0.0326(12) -0.0041(9) -0.0050(9) -0.0128(10)
C25 0.0255(10) 0.0437(13) 0.0316(12) -0.0002(9) 0.0008(9) -0.0169(10)
C26 0.0195(10) 0.0501(15) 0.0434(14) -0.0077(10) -0.0016(9) 0.0011(12)
C31 0.0175(8) 0.0160(8) 0.0253(9) 0.0008(6) -0.0022(7) -0.0040(7)
C32 0.0241(9) 0.0292(10) 0.0212(9) -0.0036(8) -0.0004(8) -0.0004(8)
C33 0.0226(9) 0.0287(10) 0.0249(10) -0.0060(8) 0.0028(8) -0.0005(8)
C34 0.0170(8) 0.0205(8) 0.0239(9) -0.0020(7) -0.0006(7) -0.0042(7)
C35 0.0223(9) 0.0275(10) 0.0247(10) -0.0041(8) -0.0035(8) 0.0037(8)
C36 0.0220(9) 0.0209(9) 0.0283(10) -0.0043(7) -0.0021(8) 0.0041(7)
P1 0.0190(2) 0.0180(2) 0.0275(3) -0.00216(17) 0.00122(19) 0.00163(19)
F1 0.0396(8) 0.0253(6) 0.0433(8) -0.0002(6) -0.0110(7) -0.0071(6)
F2 0.0320(7) 0.0238(6) 0.0436(8) 0.0020(5) -0.0023(6) 0.0095(6)
F3 0.0253(6) 0.0296(7) 0.0460(8) -0.0048(5) -0.0031(6) -0.0103(6)
F4 0.0319(7) 0.0272(7) 0.0345(7) 0.0017(5) -0.0029(6) 0.0078(5)
F5 0.0222(6) 0.0348(7) 0.0436(8) -0.0050(5) 0.0089(6) 0.0016(6)
F6 0.0293(7) 0.0383(8) 0.0397(8) 0.0036(6) 0.0122(6) 0.0070(6)
P11 0.0253(2) 0.0259(3) 0.0203(2) 0.0008(2) 0.0004(2) -0.00557(19)
F11 0.0627(11) 0.0292(7) 0.0330(8) 0.0112(7) 0.0000(7) 0.0042(6)
F12 0.0486(9) 0.0407(8) 0.0231(6) -0.0182(7) -0.0009(6) -0.0064(6)
F13 0.0555(10) 0.0474(10) 0.0636(12) 0.0266(8) -0.0292(9) -0.0177(9)
F14 0.0331(7) 0.0449(8) 0.0372(8) 0.0079(6) -0.0119(6) -0.0205(7)
F15 0.0339(8) 0.1159(17) 0.0266(8) -0.0132(10) 0.0091(7) -0.0142(9)
F16 0.0380(8) 0.0449(8) 0.0292(7) -0.0127(7) 0.0029(6) 0.0050(6)
P31 0.0529(6) 0.0239(4) 0.0312(4) -0.0049(4) 0.000000 0.000000
F31 0.066(3) 0.116(4) 0.126(5) -0.007(2) 0.030(3) -0.051(3)
F32 0.069(3) 0.0277(12) 0.0464(14) -0.0207(14) 0.0117(16) -0.0037(10)
F33 0.094(4) 0.105(3) 0.104(4) -0.022(3) 0.058(3) -0.039(3)
F31B 0.097(9) 0.048(5) 0.057(5) -0.037(6) 0.032(5) -0.012(4)
F32B 0.121(9) 0.043(4) 0.053(5) -0.012(5) 0.026(7) -0.004(3)
F33B 0.092(8) 0.025(4) 0.031(4) -0.019(4) 0.022(4) -0.001(3)

loop_
_atom_type_symbol
_atom_type_description
_atom_type_scat_dispersion_real
_atom_type_scat_dispersion_imag
_atom_type_scat_source
C C 0.0033 0.0016 'International Tables Vol C Tables 4.2.6.8 and 6.1.1.4'
H H 0.0000 0.0000 'International Tables Vol C Tables 4.2.6.8 and 6.1.1.4'
N N 0.0061 0.0033 'International Tables Vol C Tables 4.2.6.8 and 6.1.1.4'
F F 0.0171 0.0103 'International Tables Vol C Tables 4.2.6.8 and 6.1.1.4'
P P 0.1023 0.0942 'International Tables Vol C Tables 4.2.6.8 and 6.1.1.4'
Cu Cu 0.3201 1.2651 'International Tables Vol C Tables 4.2.6.8 and 6.1.1.4'

loop_
_geom_angle_atom_site_label_1
_geom_angle_atom_site_label_2
_geom_angle_atom_site_label_3
_geom_angle_site_symmetry_1
_geom_angle_site_symmetry_3
_geom_angle
_geom_angle_publ_flag
C21 Cu1 C21 4 . 110.32(12) ?
C21 Cu1 C1 4 . 108.99(8) ?
C21 Cu1 C1 . . 109.63(8) ?
C21 Cu1 C1 4 4 109.63(8) ?
C21 Cu1 C1 . 4 108.99(8) ?
C1 Cu1 C1 . 4 109.27(12) ?
N2 C1 Cu1 . . 176.46(17) ?
C1 N2 C11 . . 177.2(2) ?
C2 N1 C5 . . 108.19(16) ?
C2 N1 C14 . . 125.05(16) ?
C5 N1 C14 . . 126.75(17) ?
N3 C2 N1 . . 109.04(17) ?
N3 C2 H2 . . 125.500000 ?
N1 C2 H2 . . 125.500000 ?
C2 N3 C4 . . 108.48(17) ?
C2 N3 C6 . . 125.14(18) ?
C4 N3 C6 . . 126.38(18) ?
C5 C4 N3 . . 107.57(18) ?
C5 C4 H4 . . 126.200000 ?
N3 C4 H4 . . 126.200000 ?
C4 C5 N1 . . 106.72(19) ?
C4 C5 H5 . . 126.600000 ?
N1 C5 H5 . . 126.600000 ?
N3 C6 H6A . . 109.500000 ?
N3 C6 H6B . . 109.500000 ?
H6A C6 H6B . . 109.500000 ?
N3 C6 H6C . . 109.500000 ?
H6A C6 H6C . . 109.500000 ?
H6B C6 H6C . . 109.500000 ?
C16 C11 C12 . . 122.12(18) ?
C16 C11 N2 . . 119.07(18) ?
C12 C11 N2 . . 118.79(18) ?
C13 C12 C11 . . 118.90(18) ?
C13 C12 H12 . . 120.500000 ?
C11 C12 H12 . . 120.500000 ?
C12 C13 C14 . . 118.99(18) ?
C12 C13 H13 . . 120.500000 ?
C14 C13 H13 . . 120.500000 ?
C15 C14 C13 . . 122.01(17) ?
C15 C14 N1 . . 119.05(17) ?
C13 C14 N1 . . 118.94(17) ?
C14 C15 C16 . . 118.99(18) ?
C14 C15 H15 . . 120.500000 ?
C16 C15 H15 . . 120.500000 ?
C11 C16 C15 . . 118.93(19) ?
C11 C16 H16 . . 120.500000 ?
C15 C16 H16 . . 120.500000 ?
N22 C21 Cu1 . . 175.74(18) ?
C21 N22 C31 . . 174.1(2) ?
C22 N21 C25 . . 108.40(18) ?
C22 N21 C34 . . 123.73(18) ?
C25 N21 C34 . . 127.77(18) ?
N23 C22 N21 . . 108.86(19) ?
N23 C22 H22 . . 125.600000 ?
N21 C22 H22 . . 125.600000 ?
C22 N23 C24 . . 108.71(18) ?
C22 N23 C26 . . 123.9(2) ?
C24 N23 C26 . . 127.2(2) ?
C25 C24 N23 . . 107.3(2) ?
C25 C24 H24 . . 126.300000 ?
N23 C24 H24 . . 126.300000 ?
C24 C25 N21 . . 106.7(2) ?
C24 C25 H25 . . 126.700000 ?
N21 C25 H25 . . 126.700000 ?
N23 C26 H26A . . 109.500000 ?
N23 C26 H26B . . 109.500000 ?
H26A C26 H26B . . 109.500000 ?
N23 C26 H26C . . 109.500000 ?
H26A C26 H26C . . 109.500000 ?
H26B C26 H26C . . 109.500000 ?
C32 C31 C36 . . 122.66(18) ?
C32 C31 N22 . . 117.44(19) ?
C36 C31 N22 . . 119.85(18) ?
C33 C32 C31 . . 118.6(2) ?
C33 C32 H32 . . 120.700000 ?
C31 C32 H32 . . 120.700000 ?
C34 C33 C32 . . 118.93(19) ?
C34 C33 H33 . . 120.500000 ?
C32 C33 H33 . . 120.500000 ?
C33 C34 C35 . . 122.49(19) ?
C33 C34 N21 . . 117.67(18) ?
C35 C34 N21 . . 119.83(19) ?
C36 C35 C34 . . 118.7(2) ?
C36 C35 H35 . . 120.700000 ?
C34 C35 H35 . . 120.700000 ?
C31 C36 C35 . . 118.62(19) ?
C31 C36 H36 . . 120.700000 ?
C35 C36 H36 . . 120.700000 ?
F1 P1 F4 . . 90.80(8) ?
F1 P1 F5 . . 90.08(8) ?
F4 P1 F5 . . 90.69(8) ?
F1 P1 F6 . . 90.69(9) ?
F4 P1 F6 . . 90.43(8) ?
F5 P1 F6 . . 178.63(8) ?
F1 P1 F3 . . 179.18(9) ?
F4 P1 F3 . . 89.95(8) ?
F5 P1 F3 . . 89.58(8) ?
F6 P1 F3 . . 89.63(8) ?
F1 P1 F2 . . 90.02(8) ?
F4 P1 F2 . . 179.18(9) ?
F5 P1 F2 . . 89.42(8) ?
F6 P1 F2 . . 89.45(8) ?
F3 P1 F2 . . 89.23(8) ?
F13 P11 F15 . . 90.39(12) ?
F13 P11 F11 . . 178.78(10) ?
F15 P11 F11 . . 90.48(11) ?
F13 P11 F14 . . 90.94(9) ?
F15 P11 F14 . . 90.26(9) ?
F11 P11 F14 . . 89.91(9) ?
F13 P11 F16 . . 89.73(11) ?
F15 P11 F16 . . 179.47(11) ?
F11 P11 F16 . . 89.39(9) ?
F14 P11 F16 . . 90.25(9) ?
F13 P11 F12 . . 89.51(9) ?
F15 P11 F12 . . 89.77(9) ?
F11 P11 F12 . . 89.64(9) ?
F14 P11 F12 . . 179.54(10) ?
F16 P11 F12 . . 89.71(8) ?
F31B P31 F31B 4_655 . 48.2(17) ?
F31B P31 F32B 4_655 . 98.5(8) ?
F31B P31 F32B . . 85.1(7) ?
F31 P31 F31 . 4_655 94.5(7) ?
F31 P31 F33 . 4_655 81.9(7) ?
F31 P31 F33 4_655 4_655 176.4(3) ?
F31 P31 F33 . . 176.4(3) ?
F31 P31 F33 4_655 . 81.9(7) ?
F33 P31 F33 4_655 . 101.7(8) ?
F31B P31 F33B 4_655 4_655 171.8(9) ?
F31B P31 F33B . 4_655 123.6(12) ?
F32B P31 F33B . 4_655 79.4(9) ?
F32B P31 F33B 4_655 4_655 97.1(7) ?
F31 P31 F33B . 4_655 79.5(8) ?
F31 P31 F33B 4_655 4_655 15.1(8) ?
F33 P31 F33B 4_655 4_655 161.3(7) ?
F33 P31 F33B . 4_655 96.9(9) ?
F31B P31 F33B 4_655 . 123.6(12) ?
F31B P31 F33B . . 171.9(9) ?
F32B P31 F33B . . 97.1(7) ?
F32B P31 F33B 4_655 . 79.4(9) ?
F33B P31 F33B 4_655 . 64.5(14) ?
F31 P31 F32 . 4_655 92.8(3) ?
F31 P31 F32 4_655 4_655 86.8(3) ?
F33 P31 F32 4_655 4_655 93.8(3) ?
F33 P31 F32 . 4_655 86.6(3) ?
F31 P31 F32 . . 86.8(3) ?
F31 P31 F32 4_655 . 92.8(3) ?
F33 P31 F32 4_655 . 86.6(3) ?
F33 P31 F32 . . 93.8(3) ?
F32 P31 F32 4_655 . 179.4(3) ?
F31B F31B P31 4_655 . 65.9(8) ?
P31 F33B F33B . 4_655 57.7(7) ?

loop_
_geom_bond_atom_site_label_1
_geom_bond_atom_site_label_2
_geom_bond_site_symmetry_2
_geom_bond_distance
_geom_bond_publ_flag
Cu1 C21 4 1.948(2) ?
Cu1 C21 . 1.948(2) ?
Cu1 C1 . 1.952(2) ?
Cu1 C1 4 1.952(2) ?
C1 N2 . 1.156(3) ?
N2 C11 . 1.401(2) ?
N1 C2 . 1.337(3) ?
N1 C5 . 1.385(2) ?
N1 C14 . 1.432(2) ?
C2 N3 . 1.321(2) ?
C2 H2 . 0.950000 ?
N3 C4 . 1.379(3) ?
N3 C6 . 1.469(3) ?
C4 C5 . 1.350(3) ?
C4 H4 . 0.950000 ?
C5 H5 . 0.950000 ?
C6 H6A . 0.980000 ?
C6 H6B . 0.980000 ?
C6 H6C . 0.980000 ?
C11 C16 . 1.385(3) ?
C11 C12 . 1.391(3) ?
C12 C13 . 1.384(3) ?
C12 H12 . 0.950000 ?
C13 C14 . 1.393(3) ?
C13 H13 . 0.950000 ?
C14 C15 . 1.384(3) ?
C15 C16 . 1.390(3) ?
C15 H15 . 0.950000 ?
C16 H16 . 0.950000 ?
C21 N22 . 1.148(3) ?
N22 C31 . 1.400(2) ?
N21 C22 . 1.334(3) ?
N21 C25 . 1.371(3) ?
N21 C34 . 1.435(2) ?
C22 N23 . 1.316(3) ?
C22 H22 . 0.950000 ?
N23 C24 . 1.368(3) ?
N23 C26 . 1.464(3) ?
C24 C25 . 1.354(3) ?
C24 H24 . 0.950000 ?
C25 H25 . 0.950000 ?
C26 H26A . 0.980000 ?
C26 H26B . 0.980000 ?
C26 H26C . 0.980000 ?
C31 C32 . 1.385(3) ?
C31 C36 . 1.386(3) ?
C32 C33 . 1.385(3) ?
C32 H32 . 0.950000 ?
C33 C34 . 1.383(3) ?
C33 H33 . 0.950000 ?
C34 C35 . 1.389(3) ?
C35 C36 . 1.388(3) ?
C35 H35 . 0.950000 ?
C36 H36 . 0.950000 ?
P1 F1 . 1.5953(15) ?
P1 F4 . 1.5953(14) ?
P1 F5 . 1.6020(14) ?
P1 F6 . 1.6037(15) ?
P1 F3 . 1.6072(14) ?
P1 F2 . 1.6081(14) ?
P11 F13 . 1.5904(17) ?
P11 F15 . 1.5922(17) ?
P11 F11 . 1.5966(16) ?
P11 F14 . 1.5983(15) ?
P11 F16 . 1.6040(15) ?
P11 F12 . 1.6059(14) ?
P31 F31B 4_655 1.513(13) ?
P31 F31B . 1.513(13) ?
P31 F32B . 1.550(13) ?
P31 F32B 4_655 1.550(13) ?
P31 F31 . 1.566(6) ?
P31 F31 4_655 1.566(6) ?
P31 F33 4_655 1.590(5) ?
P31 F33 . 1.590(5) ?
P31 F33B 4_655 1.599(13) ?
P31 F33B . 1.599(13) ?
P31 F32 4_655 1.608(3) ?
P31 F32 . 1.609(3) ?
F31B F31B 4_655 1.24(4) ?
F33B F33B 4_655 1.71(4) ?

loop_
_geom_torsion_atom_site_label_1
_geom_torsion_atom_site_label_2
_geom_torsion_atom_site_label_3
_geom_torsion_atom_site_label_4
_geom_torsion_site_symmetry_1
_geom_torsion_site_symmetry_2
_geom_torsion_site_symmetry_3
_geom_torsion_site_symmetry_4
_geom_torsion
_geom_torsion_publ_flag
C5 N1 C2 N3 . . . . -0.1(2) ?
C14 N1 C2 N3 . . . . 178.93(17) ?
N1 C2 N3 C4 . . . . -0.2(2) ?
N1 C2 N3 C6 . . . . 179.04(18) ?
C2 N3 C4 C5 . . . . 0.4(3) ?
C6 N3 C4 C5 . . . . -178.8(2) ?
N3 C4 C5 N1 . . . . -0.5(3) ?
C2 N1 C5 C4 . . . . 0.4(2) ?
C14 N1 C5 C4 . . . . -178.64(19) ?
C16 C11 C12 C13 . . . . 0.4(3) ?
N2 C11 C12 C13 . . . . 178.63(18) ?
C11 C12 C13 C14 . . . . -2.3(3) ?
C12 C13 C14 C15 . . . . 2.3(3) ?
C12 C13 C14 N1 . . . . -177.81(17) ?
C2 N1 C14 C15 . . . . -149.36(19) ?
C5 N1 C14 C15 . . . . 29.5(3) ?
C2 N1 C14 C13 . . . . 30.8(3) ?
C5 N1 C14 C13 . . . . -150.4(2) ?
C13 C14 C15 C16 . . . . -0.3(3) ?
N1 C14 C15 C16 . . . . 179.81(17) ?
C12 C11 C16 C15 . . . . 1.6(3) ?
N2 C11 C16 C15 . . . . -176.63(18) ?
C14 C15 C16 C11 . . . . -1.6(3) ?
C25 N21 C22 N23 . . . . 0.2(3) ?
C34 N21 C22 N23 . . . . 176.83(19) ?
N21 C22 N23 C24 . . . . -0.3(3) ?
N21 C22 N23 C26 . . . . 175.6(2) ?
C22 N23 C24 C25 . . . . 0.2(3) ?
C26 N23 C24 C25 . . . . -175.5(2) ?
N23 C24 C25 N21 . . . . 0.0(3) ?
C22 N21 C25 C24 . . . . -0.1(3) ?
C34 N21 C25 C24 . . . . -176.5(2) ?
C36 C31 C32 C33 . . . . -0.9(3) ?
N22 C31 C32 C33 . . . . 176.59(19) ?
C31 C32 C33 C34 . . . . 0.7(3) ?
C32 C33 C34 C35 . . . . -0.3(3) ?
C32 C33 C34 N21 . . . . 178.39(19) ?
C22 N21 C34 C33 . . . . -57.6(3) ?
C25 N21 C34 C33 . . . . 118.3(3) ?
C22 N21 C34 C35 . . . . 121.2(2) ?
C25 N21 C34 C35 . . . . -62.9(3) ?
C33 C34 C35 C36 . . . . 0.1(3) ?
N21 C34 C35 C36 . . . . -178.58(19) ?
C32 C31 C36 C35 . . . . 0.7(3) ?
N22 C31 C36 C35 . . . . -176.75(19) ?
C34 C35 C36 C31 . . . . -0.3(3) ?
F32B P31 F31B F31B . . . 4_655 106.0(15) ?
F32B P31 F31B F31B 4_655 . . 4_655 -75.6(14) ?
F33B P31 F31B F31B 4_655 . . 4_655 179.9(9) ?
F31B P31 F33B F33B 4_655 . . 4_655 179.9(7) ?
F32B P31 F33B F33B . . . 4_655 74.7(12) ?
F32B P31 F33B F33B 4_655 . . 4_655 -103.2(11) ?
